data_4118616
loop_
_publ_author_name
'Henrik Teller'
'Matthieu Corbet'
'Luca Mantilli'
'Gopinadhanpillai Gopakumar'
'Richard Goddard'
'Walter Thiel'
'Alois F\"urstner'

_publ_section_title
;
 One-Point Binding Ligands for Asymmetric Gold Catalysis: Phosphoramidites
 with a TADDOL-Related but Acyclic Backbone
;
_journal_name_full 'Journal of the American Chemical Society'
_journal_page_first 15331
_journal_page_last 15342
_journal_paper_doi 10.1021/ja303641p
_journal_volume 134
_journal_year 2012
_chemical_absolute_configuration ad
_chemical_compound_source pentane/dichloromethane/acetonitrile
_chemical_formula_moiety '4(C21 H21 N3 O7), C H2 Cl2, C2 H3 N'
_chemical_formula_sum 'C87 H89 Cl2 N13 O28'
_chemical_formula_weight 1835.61
_chemical_name_systematic
;
(3,5-dinitro)-(3-(2,2-dimethylvinyl)-4,6-dimethoxy-2,3-dihydroindolyl)methanone
;
_space_group_IT_number 5
_symmetry_cell_setting monoclinic
_symmetry_Int_Tables_number 5
_symmetry_space_group_name_Hall 'C 2y'
_symmetry_space_group_name_H-M 'C 1 2 1'
_atom_sites_solution_hydrogens geom
_atom_sites_solution_primary direct
_atom_sites_solution_secondary difmap
_audit_block_code COB-CB-069-01
_audit_creation_date 2012-04-13
_cell_angle_alpha 90.00
_cell_angle_beta 122.791(2)
_cell_angle_gamma 90.00
_cell_formula_units_Z 1
_cell_length_a 24.4670(11)
_cell_length_b 7.0733(3)
_cell_length_c 15.2093(7)
_cell_measurement_reflns_used 9084
_cell_measurement_temperature 100
_cell_measurement_theta_max 65.8578
_cell_measurement_theta_min 3.4568
_cell_volume 2212.73(18)
_computing_cell_refinement 'SAINT software (Bruker AXS, 2004)'
_computing_data_collection 'PROTEUM2 (Bruker AXS, 2008)'
_computing_data_reduction 'SAINT software (Bruker AXS, 2004)'
_computing_molecular_graphics 'DIAMOND (Crystal Impact GbR, 2005)'
_computing_structure_refinement 'SHELXL-97 (G. M. Sheldrick, 2008)'
_computing_structure_solution 'SHELXS-97 (G. M. Sheldrick, 2008)'
_diffrn_ambient_temperature 100
_diffrn_detector_area_resol_mean 66.67
_diffrn_measured_fraction_theta_full 0.972
_diffrn_measured_fraction_theta_max 0.972
_diffrn_measurement_device_type 'Bruker AXS X8 Proteum'
_diffrn_measurement_method 'CCD \f- and \w-scans'
_diffrn_radiation_monochromator 'focusing multilayer optic'
_diffrn_radiation_source '0.2 x 2mm^2^ focus rotating anode'
_diffrn_radiation_type Cu-K\a
_diffrn_radiation_wavelength 1.54178
_diffrn_reflns_av_R_equivalents 0.0597
_diffrn_reflns_av_sigmaI/netI 0.0420
_diffrn_reflns_limit_h_max 28
_diffrn_reflns_limit_h_min -28
_diffrn_reflns_limit_k_max 7
_diffrn_reflns_limit_k_min -6
_diffrn_reflns_limit_l_max 17
_diffrn_reflns_limit_l_min -18
_diffrn_reflns_number 30030
_diffrn_reflns_theta_full 66.47
_diffrn_reflns_theta_max 66.47
_diffrn_reflns_theta_min 3.46
_exptl_absorpt_coefficient_mu 1.406
_exptl_absorpt_correction_T_max 1.0000
_exptl_absorpt_correction_T_min 0.7127
_exptl_absorpt_correction_type empirical
_exptl_absorpt_process_details 'SADABS (Bruker AXS, 2008)'
_exptl_crystal_colour yellow
_exptl_crystal_density_diffrn 1.378
_exptl_crystal_description plate
_exptl_crystal_F_000 960
_exptl_crystal_size_max 0.80
_exptl_crystal_size_mid 0.34
_exptl_crystal_size_min 0.04
_refine_diff_density_max 0.968
_refine_diff_density_min -0.314
_refine_diff_density_rms 0.092
_refine_ls_abs_structure_details 'Flack H D (1983), Acta Cryst. A39, 876-881'
_refine_ls_abs_structure_Flack 0.10(6)
_refine_ls_extinction_method none
_refine_ls_goodness_of_fit_ref 1.087
_refine_ls_hydrogen_treatment constr
_refine_ls_matrix_type full
_refine_ls_number_parameters 325
_refine_ls_number_reflns 3332
_refine_ls_number_restraints 27
_refine_ls_restrained_S_all 1.092
_refine_ls_R_factor_all 0.0625
_refine_ls_R_factor_gt 0.0614
_refine_ls_shift/su_max 0.003
_refine_ls_shift/su_mean 0.000
_refine_ls_structure_factor_coef Fsqd
_refine_ls_weighting_details 'calc w=1/[\s^2^(Fo^2^)+(0.1175P)^2^+2.8766P] where P=(Fo^2^+2Fc^2^)/3'
_refine_ls_weighting_scheme calc
_refine_ls_wR_factor_gt 0.1696
_refine_ls_wR_factor_ref 0.1712
_reflns_number_gt 3234
_reflns_number_total 3332
_reflns_threshold_expression >2sigma(I)
_cod_data_source_file ja303641p_si_008.cif
_cod_data_source_block 7290
_cod_original_cell_volume 2212.73(17)
_cod_original_sg_symbol_Hall 'c 2y'
_cod_original_sg_symbol_H-M 'C 2'
_cod_database_code 4118616

loop_
_symmetry_equiv_pos_as_xyz
'x, y, z'
'-x, y, -z'
'x+1/2, y+1/2, z'
'-x+1/2, y+1/2, -z'

loop_
_atom_site_label
_atom_site_type_symbol
_atom_site_fract_x
_atom_site_fract_y
_atom_site_fract_z
_atom_site_U_iso_or_equiv
_atom_site_adp_type
_atom_site_occupancy
_atom_site_symmetry_multiplicity
_atom_site_calc_flag
_atom_site_refinement_flags
_atom_site_disorder_assembly
_atom_site_disorder_group
C1 C 0.73521(14) 0.6128(5) 1.0227(2) 0.0203(7) Uani 1 1 d . . .
C2 C 0.79298(14) 0.6037(5) 1.1341(2) 0.0191(7) Uani 1 1 d . . .
C3 C 0.78054(16) 0.6639(5) 1.2093(2) 0.0204(7) Uani 1 1 d . . .
H3 H 0.7390 0.7124 1.1886 0.024 Uiso 1 1 calc R . .
C4 C 0.82922(17) 0.6520(5) 1.3136(3) 0.0228(7) Uani 1 1 d . . .
C5 C 0.89062(16) 0.5833(6) 1.3484(2) 0.0250(8) Uani 1 1 d . . .
H5 H 0.9240 0.5796 1.4206 0.030 Uiso 1 1 calc R . .
C6 C 0.90062(16) 0.5208(5) 1.2727(3) 0.0227(7) Uani 1 1 d . . .
C7 C 0.85330(15) 0.5244(5) 1.1668(3) 0.0213(7) Uani 1 1 d . . .
H7 H 0.8617 0.4739 1.1174 0.026 Uiso 1 1 calc R . .
C8 C 0.80711(15) 0.6345(6) 0.9477(2) 0.0235(7) Uani 1 1 d . . .
H8A H 0.8312 0.5137 0.9646 0.028 Uiso 1 1 calc R . .
H8B H 0.8348 0.7284 1.0023 0.028 Uiso 1 1 calc R . .
C9 C 0.78825(15) 0.7059(6) 0.8390(2) 0.0213(7) Uani 1 1 d . . .
H9 H 0.7940 0.8460 0.8404 0.026 Uiso 1 1 calc R . .
C10 C 0.71663(15) 0.6559(5) 0.7736(2) 0.0198(7) Uani 1 1 d . . .
C11 C 0.67376(15) 0.6620(5) 0.6649(2) 0.0210(7) Uani 1 1 d . . .
C12 C 0.61005(15) 0.6010(6) 0.6199(2) 0.0222(7) Uani 1 1 d . . .
H12 H 0.5809 0.6007 0.5461 0.027 Uiso 1 1 calc R . .
C13 C 0.58937(15) 0.5400(5) 0.6849(3) 0.0211(7) Uani 1 1 d . . .
C14 C 0.62925(16) 0.5416(5) 0.7931(2) 0.0206(7) Uani 1 1 d . . .
H14 H 0.6141 0.5052 0.8364 0.025 Uiso 1 1 calc R . .
C15 C 0.69332(14) 0.6004(5) 0.8345(2) 0.0198(7) Uani 1 1 d . . .
C16 C 0.82826(15) 0.6092(6) 0.8042(2) 0.0261(8) Uani 1 1 d . . .
H16 H 0.8344 0.4770 0.8166 0.031 Uiso 1 1 calc R . .
C17 C 0.85588(17) 0.6865(7) 0.7583(3) 0.0332(9) Uani 1 1 d . . .
C18 C 0.8528(3) 0.8916(9) 0.7323(5) 0.0557(14) Uani 1 1 d . . .
H18A H 0.8278 0.9075 0.6561 0.083 Uiso 1 1 calc R . .
H18B H 0.8970 0.9402 0.7620 0.083 Uiso 1 1 calc R . .
H18C H 0.8317 0.9617 0.7616 0.083 Uiso 1 1 calc R . .
C19 C 0.8918(2) 0.5661(8) 0.7244(4) 0.0481(12) Uani 1 1 d . . .
H19A H 0.8917 0.4343 0.7442 0.072 Uiso 1 1 calc R . .
H19B H 0.9368 0.6107 0.7586 0.072 Uiso 1 1 calc R . .
H19C H 0.8705 0.5746 0.6484 0.072 Uiso 1 1 calc R . .
C20 C 0.66127(18) 0.7135(7) 0.4987(2) 0.0317(9) Uani 1 1 d . . .
H20A H 0.6492 0.5804 0.4807 0.048 Uiso 1 1 calc R . .
H20B H 0.6874 0.7545 0.4712 0.048 Uiso 1 1 calc R . .
H20C H 0.6218 0.7909 0.4680 0.048 Uiso 1 1 calc R . .
C21 C 0.49959(16) 0.4255(6) 0.6925(3) 0.0260(8) Uani 1 1 d . . .
H21A H 0.5267 0.3258 0.7418 0.039 Uiso 1 1 calc R . .
H21B H 0.4552 0.3782 0.6459 0.039 Uiso 1 1 calc R . .
H21C H 0.4990 0.5351 0.7314 0.039 Uiso 1 1 calc R . .
N1 N 0.74502(12) 0.6074(5) 0.94176(19) 0.0194(6) Uani 1 1 d . . .
N2 N 0.81499(14) 0.7115(5) 1.3923(2) 0.0263(7) Uani 1 1 d . . .
N3 N 0.96470(13) 0.4434(5) 1.3054(2) 0.0264(7) Uani 1 1 d . . .
O1 O 0.68071(11) 0.6244(5) 1.00709(17) 0.0285(6) Uani 1 1 d . . .
O2 O 0.69867(11) 0.7350(4) 0.61129(16) 0.0256(6) Uani 1 1 d . . .
O3 O 0.52568(11) 0.4800(4) 0.63186(17) 0.0264(6) Uani 1 1 d . . .
O4 O 0.75933(13) 0.7606(4) 1.36141(19) 0.0334(6) Uani 1 1 d . . .
O5 O 0.85989(13) 0.7093(5) 1.48394(17) 0.0360(7) Uani 1 1 d . . .
O6 O 1.00658(12) 0.4392(5) 1.4000(2) 0.0397(7) Uani 1 1 d . . .
O7 O 0.97326(11) 0.3869(4) 1.2381(2) 0.0315(6) Uani 1 1 d . . .
Cl1 Cl 0.95127(13) 0.9579(6) 1.0268(2) 0.0712(9) Uani 0.50 1 d P A 1
C22 C 1.0000 0.843(3) 1.0000 0.070(4) Uani 0.50 2 d SPU . 1
H22A H 0.9720 0.7594 0.9396 0.084 Uiso 0.25 1 calc PR . 1
H22B H 1.0280 0.7594 1.0604 0.084 Uiso 0.25 1 calc PR . 1
N4 N 0.9584(8) 0.788(3) 1.0670(13) 0.060(4) Uani 0.25 1 d PDU B -2
C23 C 0.9746(12) 0.650(3) 1.0418(19) 0.077(7) Uani 0.25 1 d PDU B -2
C24 C 0.9831(15) 0.458(4) 1.013(2) 0.090(8) Uani 0.25 1 d PDU B -2
H24A H 1.0052 0.3722 1.0760 0.135 Uiso 0.25 1 d P C -2
H24B H 1.0091 0.4563 0.9819 0.135 Uiso 0.25 1 d P D -2
H24C H 0.9403 0.3977 0.9627 0.135 Uiso 0.25 1 d P E -2

loop_
_atom_site_aniso_label
_atom_site_aniso_U_11
_atom_site_aniso_U_22
_atom_site_aniso_U_33
_atom_site_aniso_U_23
_atom_site_aniso_U_13
_atom_site_aniso_U_12
C1 0.0183(14) 0.0232(19) 0.0169(14) -0.0018(13) 0.0079(12) -0.0020(14)
C2 0.0192(14) 0.0220(19) 0.0137(14) 0.0002(13) 0.0073(12) -0.0030(14)
C3 0.0206(15) 0.019(2) 0.0186(15) 0.0011(12) 0.0084(12) -0.0026(13)
C4 0.0284(16) 0.018(2) 0.0212(15) 0.0005(13) 0.0127(13) -0.0019(13)
C5 0.0221(15) 0.025(2) 0.0182(15) 0.0036(14) 0.0046(12) -0.0035(14)
C6 0.0196(15) 0.021(2) 0.0215(16) 0.0010(13) 0.0073(13) -0.0026(13)
C7 0.0201(15) 0.021(2) 0.0197(15) -0.0006(12) 0.0092(13) -0.0032(13)
C8 0.0163(14) 0.034(2) 0.0185(14) 0.0003(14) 0.0085(12) -0.0016(14)
C9 0.0202(15) 0.0232(18) 0.0179(14) 0.0015(13) 0.0087(12) -0.0011(14)
C10 0.0189(15) 0.021(2) 0.0198(14) -0.0024(12) 0.0107(12) 0.0014(13)
C11 0.0204(15) 0.023(2) 0.0181(15) -0.0001(12) 0.0097(13) 0.0033(13)
C12 0.0218(14) 0.026(2) 0.0156(13) -0.0002(13) 0.0082(12) 0.0030(14)
C13 0.0163(14) 0.024(2) 0.0197(15) -0.0013(12) 0.0076(13) 0.0013(13)
C14 0.0195(15) 0.023(2) 0.0199(15) -0.0010(12) 0.0109(13) 0.0008(13)
C15 0.0175(14) 0.0217(19) 0.0144(14) -0.0013(13) 0.0049(12) 0.0022(14)
C16 0.0202(14) 0.033(2) 0.0208(15) 0.0004(15) 0.0083(12) 0.0030(16)
C17 0.0286(17) 0.044(3) 0.0331(18) 0.0102(17) 0.0207(15) 0.0073(17)
C18 0.061(3) 0.059(4) 0.074(3) 0.025(3) 0.054(3) 0.013(3)
C19 0.052(3) 0.063(4) 0.051(3) 0.010(2) 0.042(2) 0.015(2)
C20 0.0305(17) 0.048(3) 0.0146(15) 0.0034(16) 0.0109(13) 0.0013(18)
C21 0.0200(14) 0.034(2) 0.0229(15) -0.0017(14) 0.0113(13) -0.0019(14)
N1 0.0173(12) 0.0252(17) 0.0136(12) 0.0011(11) 0.0071(10) 0.0001(12)
N2 0.0307(15) 0.0257(17) 0.0182(13) 0.0001(12) 0.0106(11) -0.0026(13)
N3 0.0193(13) 0.0271(19) 0.0259(14) 0.0027(12) 0.0077(12) -0.0024(12)
O1 0.0185(10) 0.0475(17) 0.0197(11) -0.0011(11) 0.0105(9) 0.0028(11)
O2 0.0223(11) 0.0368(16) 0.0147(10) 0.0020(10) 0.0080(9) 0.0001(11)
O3 0.0165(10) 0.0386(17) 0.0192(11) -0.0009(10) 0.0064(9) -0.0050(10)
O4 0.0386(14) 0.0394(18) 0.0278(12) 0.0006(11) 0.0216(11) 0.0051(13)
O5 0.0403(14) 0.0434(18) 0.0158(11) -0.0008(11) 0.0096(10) -0.0021(13)
O6 0.0237(12) 0.050(2) 0.0267(13) 0.0011(13) 0.0012(10) 0.0038(13)
O7 0.0239(11) 0.0377(17) 0.0341(13) 0.0029(12) 0.0164(11) 0.0018(11)
Cl1 0.0540(13) 0.104(3) 0.0639(15) -0.0149(17) 0.0371(12) -0.0101(15)
C22 0.053(7) 0.091(9) 0.040(6) 0.000 0.008(5) 0.000
N4 0.049(7) 0.060(9) 0.039(7) -0.005(6) 0.003(5) -0.006(7)
C23 0.065(9) 0.090(12) 0.064(10) 0.009(8) 0.028(7) -0.008(8)
C24 0.091(12) 0.097(13) 0.077(11) 0.009(9) 0.043(8) 0.018(9)

loop_
_atom_type_symbol
_atom_type_description
_atom_type_scat_dispersion_real
_atom_type_scat_dispersion_imag
_atom_type_scat_source
C C 0.0181 0.0091 'International Tables Vol C Tables 4.2.6.8 and 6.1.1.4'
H H 0.0000 0.0000 'International Tables Vol C Tables 4.2.6.8 and 6.1.1.4'
N N 0.0311 0.0180 'International Tables Vol C Tables 4.2.6.8 and 6.1.1.4'
O O 0.0492 0.0322 'International Tables Vol C Tables 4.2.6.8 and 6.1.1.4'
Cl Cl 0.3639 0.7018 'International Tables Vol C Tables 4.2.6.8 and 6.1.1.4'

loop_
_exptl_crystal_face_index_h
_exptl_crystal_face_index_k
_exptl_crystal_face_index_l
_exptl_crystal_face_perp_dist
0.00 -1.00 0.00 0.0190
0.00 1.00 0.00 0.0190
0.00 1.00 2.00 0.1260
0.00 -1.00 -2.00 0.1600
-2.00 -1.00 -1.00 0.4000
2.00 1.00 1.00 0.4000

loop_
_geom_angle_atom_site_label_1
_geom_angle_atom_site_label_2
_geom_angle_atom_site_label_3
_geom_angle
_geom_angle_site_symmetry_3
_geom_angle_publ_flag
O1 C1 N1 121.9(3) . y
O1 C1 C2 118.7(3) . y
N1 C1 C2 119.5(3) . y
C7 C2 C3 119.2(3) . y
C7 C2 C1 125.8(3) . y
C3 C2 C1 114.7(3) . y
C4 C3 C2 119.2(3) . y
C3 C4 C5 123.0(3) . y
C3 C4 N2 118.7(3) . y
C5 C4 N2 118.3(3) . y
C6 C5 C4 116.3(3) . y
C5 C6 C7 123.6(3) . y
C5 C6 N3 118.6(3) . y
C7 C6 N3 117.8(3) . y
C6 C7 C2 118.6(3) . y
N1 C8 C9 105.9(2) . y
C16 C9 C10 113.8(3) . y
C16 C9 C8 110.8(3) . y
C10 C9 C8 101.3(3) . y
C15 C10 C11 118.9(3) . y
C15 C10 C9 112.1(3) . y
C11 C10 C9 129.0(3) . y
O2 C11 C12 124.9(3) . y
O2 C11 C10 115.4(3) . y
C12 C11 C10 119.7(3) . y
C11 C12 C13 119.1(3) . y
O3 C13 C14 123.0(3) . y
O3 C13 C12 114.1(3) . y
C14 C13 C12 123.0(3) . y
C13 C14 C15 115.7(3) . y
C10 C15 C14 123.4(3) . y
C10 C15 N1 109.0(3) . y
C14 C15 N1 127.6(3) . y
C17 C16 C9 127.8(4) . y
C16 C17 C18 125.0(4) . y
C16 C17 C19 120.5(4) . y
C18 C17 C19 114.5(4) . y
C1 N1 C15 123.2(3) . y
C1 N1 C8 127.6(2) . y
C15 N1 C8 108.6(2) . y
O5 N2 O4 124.5(3) . y
O5 N2 C4 117.4(3) . y
O4 N2 C4 118.1(3) . y
O7 N3 O6 124.0(3) . y
O7 N3 C6 118.4(3) . y
O6 N3 C6 117.5(3) . y
C11 O2 C20 118.0(3) . y
C13 O3 C21 117.6(2) . y
Cl1 C22 Cl1 121.6(14) 2_757 y
N4 C23 C24 167(3) . y

loop_
_geom_bond_atom_site_label_1
_geom_bond_atom_site_label_2
_geom_bond_distance
_geom_bond_site_symmetry_2
_geom_bond_publ_flag
C1 O1 1.224(4) . y
C1 N1 1.376(4) . y
C1 C2 1.510(4) . y
C2 C7 1.394(5) . y
C2 C3 1.400(4) . y
C3 C4 1.378(5) . y
C4 C5 1.383(5) . y
C4 N2 1.476(4) . y
C5 C6 1.373(5) . y
C6 C7 1.385(4) . y
C6 N3 1.471(4) . y
C8 N1 1.484(4) . y
C8 C9 1.541(4) . y
C9 C16 1.506(5) . y
C9 C10 1.516(4) . y
C10 C15 1.382(5) . y
C10 C11 1.399(4) . y
C11 O2 1.357(4) . y
C11 C12 1.389(5) . y
C12 C13 1.400(5) . y
C13 O3 1.377(4) . y
C13 C14 1.386(4) . y
C14 C15 1.399(4) . y
C15 N1 1.424(4) . y
C16 C17 1.324(5) . y
C17 C18 1.495(8) . y
C17 C19 1.502(6) . y
C20 O2 1.447(4) . y
C21 O3 1.430(4) . y
N2 O5 1.222(4) . y
N2 O4 1.226(4) . y
N3 O7 1.218(4) . y
N3 O6 1.234(4) . y
Cl1 C22 1.666(11) . y
C22 Cl1 1.666(11) 2_757 y
N4 C23 1.193(18) . y
C23 C24 1.472(19) . y
